data_1507318
loop_
_publ_author_name
'Paterson, Ian'
'Ashton, Kate'
'Britton, Robert'
'Knust, Henner'

_publ_section_title
;
 Toward the synthesis of reidispongiolide a: stereocontrolled synthesis of
 the C17-C22 and C23-C35 degradation fragments.
;
_journal_issue 11
_journal_name_full 'Organic letters'
_journal_page_first 1963
_journal_page_last 1966
_journal_paper_doi 10.1021/ol034558y
_journal_volume 5
_journal_year 2003
_chemical_formula_moiety 'C23 H26 N2 O10'
_chemical_formula_sum 'C23 H26 N2 O10'
_chemical_formula_weight 490.46
_chemical_name_systematic
; 
 ? 
;
_space_group_IT_number 4
_symmetry_cell_setting monoclinic
_symmetry_space_group_name_Hall 'P 2yb'
_symmetry_space_group_name_H-M 'P 1 21 1'
_atom_sites_solution_hydrogens geom
_atom_sites_solution_primary direct
_atom_sites_solution_secondary difmap
_audit_creation_method SHELXL-97
_cell_angle_alpha 90.00
_cell_angle_beta 106.970(2)
_cell_angle_gamma 90.00
_cell_formula_units_Z 2
_cell_length_a 6.8009(2)
_cell_length_b 26.0508(9)
_cell_length_c 7.0508(3)
_cell_measurement_reflns_used 43554
_cell_measurement_temperature 180(2)
_cell_measurement_theta_max 20.39
_cell_measurement_theta_min 1.02
_cell_volume 1194.79(8)
_computing_cell_refinement 'HKL Scalepack (Otwinowski & Minor 1997)'
_computing_data_collection 'Collect (Nonius B.V. 1998)'
_computing_data_reduction
;
 HKL Denzo and Scalepack (Otwinowski & Minor 1997)
;
_computing_publication_material 'SHELXL-97 (Sheldrick 1997)'
_computing_structure_refinement 'SHELXL-97 (Sheldrick 1997)'
_computing_structure_solution 'SIR-92 (Altomare et al. 1994)'
_diffrn_ambient_temperature 180(2)
_diffrn_measured_fraction_theta_full 0.978
_diffrn_measured_fraction_theta_max 0.978
_diffrn_measurement_device_type 'Nonius Kappa CCD'
_diffrn_measurement_method 'Thin slice \w and \f scans'
_diffrn_radiation_source 'fine-focus sealed tube'
_diffrn_radiation_type MoK\a
_diffrn_radiation_wavelength 0.71073
_diffrn_reflns_av_R_equivalents 0.0627
_diffrn_reflns_av_sigmaI/netI 0.0568
_diffrn_reflns_limit_h_max 6
_diffrn_reflns_limit_h_min -6
_diffrn_reflns_limit_k_max 24
_diffrn_reflns_limit_k_min -25
_diffrn_reflns_limit_l_max 6
_diffrn_reflns_limit_l_min -6
_diffrn_reflns_number 5482
_diffrn_reflns_theta_full 20.39
_diffrn_reflns_theta_max 20.39
_diffrn_reflns_theta_min 3.75
_diffrn_standards_number 0
_exptl_absorpt_coefficient_mu 0.108
_exptl_absorpt_correction_T_max 0.996
_exptl_absorpt_correction_T_min 0.772
_exptl_absorpt_correction_type multi-scan
_exptl_absorpt_process_details
;
multi-scan from symmetry-related measurements 
 Sortav (Blessing 1995)
;
_exptl_crystal_colour colourless
_exptl_crystal_density_diffrn 1.363
_exptl_crystal_density_method 'not measured'
_exptl_crystal_F_000 516
_exptl_crystal_size_max 0.35
_exptl_crystal_size_mid 0.14
_exptl_crystal_size_min 0.05
_refine_diff_density_max 0.251
_refine_diff_density_min -0.239
_refine_diff_density_rms 0.071
_refine_ls_abs_structure_details 'Flack H D (1983), Acta Cryst. A39, 876-881'
_refine_ls_abs_structure_Flack -0.3(15)
_refine_ls_extinction_method none
_refine_ls_goodness_of_fit_ref 1.085
_refine_ls_hydrogen_treatment mixed
_refine_ls_matrix_type full
_refine_ls_number_parameters 319
_refine_ls_number_reflns 2184
_refine_ls_number_restraints 1
_refine_ls_restrained_S_all 1.084
_refine_ls_R_factor_all 0.0542
_refine_ls_R_factor_gt 0.0464
_refine_ls_shift/su_max 0.000
_refine_ls_shift/su_mean 0.000
_refine_ls_structure_factor_coef Fsqd
_refine_ls_weighting_details 'calc w=1/[\s^2^(Fo^2^)+(0.0766P)^2^+0.0130P] where P=(Fo^2^+2Fc^2^)/3'
_refine_ls_weighting_scheme calc
_refine_ls_wR_factor_gt 0.1139
_refine_ls_wR_factor_ref 0.1194
_reflns_number_gt 1964
_reflns_number_total 2184
_reflns_threshold_expression >2sigma(I)
_cod_data_source_file ol034558ysi20030411_070251.cif
_cod_data_source_block ip0202
_cod_depositor_comments
;
The following automatic conversions were performed:

'_symmetry_cell_setting' value 'Monoclinic' changed to 'monoclinic'
according to /home/saulius/struct/CIF-dictionaries/cif_core.dic
dictionary named 'cif_core.dic' version 2.4.1 from 2010-06-29.

Automatic conversion script
Id: cif_fix_values 1715 2011-07-08 13:25:40Z adriana 
;
_cod_original_cell_volume 1194.79(7)
_cod_original_sg_symbol_H-M P2(1)
_cod_database_code 1507318

loop_
_symmetry_equiv_pos_as_xyz
'x, y, z'
'-x, y+1/2, -z'

loop_
_atom_site_label
_atom_site_type_symbol
_atom_site_fract_x
_atom_site_fract_y
_atom_site_fract_z
_atom_site_U_iso_or_equiv
_atom_site_adp_type
_atom_site_occupancy
_atom_site_symmetry_multiplicity
_atom_site_calc_flag
_atom_site_refinement_flags
O1 O 0.1442(5) -0.08137(11) 0.8199(5) 0.0456(9) Uani 1 1 d .
O2 O -0.1666(5) -0.21316(13) 0.9227(5) 0.0509(9) Uani 1 1 d .
O3 O -0.3504(5) -0.29400(12) 0.4192(5) 0.0489(9) Uani 1 1 d .
O4 O -0.1501(4) -0.37830(11) 0.6314(5) 0.0457(9) Uani 1 1 d .
O5 O -0.1357(6) -0.03110(11) 0.7567(6) 0.0543(10) Uani 1 1 d .
O6 O 0.5390(5) 0.17348(14) 1.0315(6) 0.0581(10) Uani 1 1 d .
O7 O 0.7545(6) 0.13276(13) 0.9136(6) 0.0577(10) Uani 1 1 d .
O8 O 0.1399(6) -0.42329(11) 0.6638(5) 0.0535(10) Uani 1 1 d .
O9 O -0.6925(7) -0.59278(13) 0.7019(7) 0.0693(12) Uani 1 1 d .
O10 O -0.4595(6) -0.64041(14) 0.6427(6) 0.0713(12) Uani 1 1 d .
N1 N 0.5904(7) 0.13569(16) 0.9547(6) 0.0462(11) Uani 1 1 d .
N2 N -0.5284(9) -0.59831(16) 0.6675(6) 0.0525(13) Uani 1 1 d .
C1 C 0.0129(8) -0.12672(16) 0.7740(9) 0.0498(15) Uani 1 1 d .
H1A H -0.0381 -0.1318 0.6287 0.060 Uiso 1 1 calc R
H1B H -0.1069 -0.1225 0.8253 0.060 Uiso 1 1 calc R
C2 C 0.1388(7) -0.17223(16) 0.8704(8) 0.0417(13) Uani 1 1 d .
H2 H 0.1872 -0.1651 1.0160 0.050 Uiso 1 1 calc R
C3 C 0.0022(7) -0.22039(17) 0.8416(7) 0.0425(13) Uani 1 1 d .
H3 H 0.0877 -0.2497 0.9126 0.051 Uiso 1 1 calc R
C4 C -0.0931(8) -0.23574(18) 0.6277(8) 0.0479(13) Uani 1 1 d .
H4A H 0.0152 -0.2367 0.5596 0.057 Uiso 1 1 calc R
H4B H -0.1954 -0.2095 0.5612 0.057 Uiso 1 1 calc R
C5 C -0.1984(7) -0.28830(16) 0.6078(7) 0.0411(13) Uani 1 1 d .
H5 H -0.2635 -0.2930 0.7167 0.049 Uiso 1 1 calc R
C6 C -0.0452(7) -0.33050(19) 0.6162(8) 0.0481(13) Uani 1 1 d .
H6A H 0.0001 -0.3304 0.4949 0.058 Uiso 1 1 calc R
H6B H 0.0769 -0.3260 0.7328 0.058 Uiso 1 1 calc R
C7 C 0.3282(9) -0.1805(2) 0.8036(11) 0.0668(17) Uani 1 1 d .
H7A H 0.4330 -0.1551 0.8673 0.100 Uiso 1 1 calc R
H7B H 0.2925 -0.1767 0.6593 0.100 Uiso 1 1 calc R
H7C H 0.3820 -0.2151 0.8410 0.100 Uiso 1 1 calc R
C8 C -0.1164(11) -0.2211(2) 1.1285(9) 0.0735(18) Uani 1 1 d .
H8A H -0.2406 -0.2178 1.1713 0.110 Uiso 1 1 calc R
H8B H -0.0150 -0.1954 1.1971 0.110 Uiso 1 1 calc R
H8C H -0.0586 -0.2555 1.1607 0.110 Uiso 1 1 calc R
C9 C -0.5440(8) -0.2732(2) 0.4191(9) 0.0636(17) Uani 1 1 d .
H9A H -0.6406 -0.2760 0.2857 0.095 Uiso 1 1 calc R
H9B H -0.5271 -0.2370 0.4586 0.095 Uiso 1 1 calc R
H9C H -0.5978 -0.2923 0.5129 0.095 Uiso 1 1 calc R
C10 C 0.0472(9) -0.03613(19) 0.8001(7) 0.0393(12) Uani 1 1 d .
C11 C 0.1958(8) 0.00792(16) 0.8377(7) 0.0348(12) Uani 1 1 d .
C12 C 0.1198(8) 0.05706(19) 0.8448(7) 0.0431(13) Uani 1 1 d .
H12 H -0.0239 0.0616 0.8218 0.052 Uiso 1 1 calc R
C13 C 0.2463(8) 0.09946(16) 0.8841(7) 0.0411(13) Uani 1 1 d .
H13 H 0.1938 0.1329 0.8917 0.049 Uiso 1 1 calc R
C14 C 0.4532(8) 0.09093(16) 0.9118(7) 0.0358(12) Uani 1 1 d .
C15 C 0.5337(7) 0.04325(17) 0.9013(7) 0.0393(12) Uani 1 1 d .
H15 H 0.6766 0.0392 0.9184 0.047 Uiso 1 1 calc R
C16 C 0.4059(7) 0.00134(17) 0.8660(7) 0.0385(13) Uani 1 1 d .
H16 H 0.4603 -0.0320 0.8608 0.046 Uiso 1 1 calc R
C17 C -0.0412(9) -0.42162(17) 0.6518(7) 0.0382(12) Uani 1 1 d .
C18 C -0.1719(8) -0.46710(16) 0.6555(7) 0.0345(11) Uani 1 1 d .
C19 C -0.3814(7) -0.46267(17) 0.6279(7) 0.0392(13) Uani 1 1 d .
H19 H -0.4448 -0.4298 0.6067 0.047 Uiso 1 1 calc R
C20 C -0.4990(7) -0.50595(17) 0.6312(7) 0.0406(13) Uani 1 1 d .
H20 H -0.6424 -0.5032 0.6142 0.049 Uiso 1 1 calc R
C21 C -0.4027(7) -0.55298(16) 0.6597(7) 0.0369(13) Uani 1 1 d .
C22 C -0.1953(8) -0.55838(18) 0.6868(8) 0.0429(13) Uani 1 1 d .
H22 H -0.1332 -0.5914 0.7056 0.051 Uiso 1 1 calc R
C23 C -0.0786(8) -0.51492(19) 0.6860(7) 0.0413(13) Uani 1 1 d .
H23 H 0.0653 -0.5179 0.7064 0.050 Uiso 1 1 calc R

loop_
_atom_site_aniso_label
_atom_site_aniso_U_11
_atom_site_aniso_U_22
_atom_site_aniso_U_33
_atom_site_aniso_U_23
_atom_site_aniso_U_13
_atom_site_aniso_U_12
O1 0.035(2) 0.028(2) 0.067(2) -0.0047(15) 0.0041(18) -0.0036(17)
O2 0.047(2) 0.060(2) 0.048(3) -0.0013(16) 0.0177(18) -0.0057(16)
O3 0.035(2) 0.0490(18) 0.053(2) -0.0061(16) -0.0025(18) 0.0023(16)
O4 0.0348(19) 0.033(2) 0.063(2) 0.0045(16) 0.0033(17) -0.0030(18)
O5 0.034(2) 0.044(2) 0.076(3) 0.0004(17) 0.0022(19) -0.0006(17)
O6 0.052(2) 0.040(2) 0.075(3) -0.0082(19) 0.0086(19) -0.0051(19)
O7 0.045(2) 0.048(2) 0.078(3) 0.0041(16) 0.014(2) -0.0070(19)
O8 0.036(2) 0.043(2) 0.076(3) -0.0014(16) 0.0077(19) 0.0011(17)
O9 0.059(3) 0.055(2) 0.099(3) 0.0065(19) 0.030(3) -0.008(2)
O10 0.077(3) 0.040(2) 0.097(3) -0.010(2) 0.027(2) -0.005(2)
N1 0.038(3) 0.047(3) 0.047(3) 0.007(2) 0.002(2) 0.003(2)
N2 0.060(4) 0.041(3) 0.053(3) -0.001(2) 0.011(3) -0.001(3)
C1 0.040(3) 0.031(3) 0.071(4) -0.003(2) 0.004(3) -0.005(2)
C2 0.038(3) 0.028(3) 0.054(3) -0.011(2) 0.005(3) -0.003(2)
C3 0.045(3) 0.035(3) 0.044(3) -0.003(2) 0.009(3) 0.009(2)
C4 0.050(3) 0.047(3) 0.043(3) 0.002(2) 0.007(3) 0.001(3)
C5 0.032(3) 0.031(3) 0.052(3) 0.002(2) -0.002(3) 0.001(2)
C6 0.040(3) 0.041(3) 0.056(3) 0.009(2) 0.002(2) -0.006(3)
C7 0.045(4) 0.057(3) 0.103(5) -0.014(3) 0.029(3) -0.007(3)
C8 0.088(5) 0.092(4) 0.047(4) 0.001(3) 0.031(3) -0.013(4)
C9 0.040(4) 0.061(4) 0.079(4) -0.006(3) 0.000(3) 0.011(3)
C10 0.041(4) 0.041(3) 0.033(3) 0.001(2) 0.005(2) -0.003(3)
C11 0.040(3) 0.034(3) 0.029(3) -0.002(2) 0.007(2) 0.000(3)
C12 0.033(3) 0.049(4) 0.046(3) 0.006(2) 0.010(2) -0.002(3)
C13 0.038(4) 0.032(3) 0.052(3) 0.000(2) 0.011(3) -0.002(3)
C14 0.042(3) 0.028(3) 0.036(3) 0.0010(19) 0.009(2) -0.011(3)
C15 0.031(3) 0.040(3) 0.045(3) 0.001(2) 0.006(2) -0.002(3)
C16 0.038(4) 0.036(3) 0.043(3) 0.000(2) 0.013(3) 0.003(2)
C17 0.042(4) 0.032(3) 0.036(3) 0.002(2) 0.004(3) 0.005(3)
C18 0.040(3) 0.026(3) 0.033(3) -0.001(2) 0.003(2) 0.001(3)
C19 0.033(3) 0.036(3) 0.042(3) 0.001(2) 0.000(2) 0.007(2)
C20 0.034(3) 0.044(3) 0.042(3) 0.000(2) 0.007(2) -0.008(3)
C21 0.042(4) 0.026(3) 0.038(3) -0.004(2) 0.004(3) -0.008(3)
C22 0.041(3) 0.037(3) 0.050(3) 0.000(2) 0.012(3) 0.007(3)
C23 0.033(3) 0.040(3) 0.052(3) 0.000(2) 0.014(2) 0.001(3)

loop_
_atom_type_symbol
_atom_type_description
_atom_type_scat_dispersion_real
_atom_type_scat_dispersion_imag
_atom_type_scat_source
C C 0.0033 0.0016 'International Tables Vol C Tables 4.2.6.8 and 6.1.1.4'
H H 0.0000 0.0000 'International Tables Vol C Tables 4.2.6.8 and 6.1.1.4'
N N 0.0061 0.0033 'International Tables Vol C Tables 4.2.6.8 and 6.1.1.4'
O O 0.0106 0.0060 'International Tables Vol C Tables 4.2.6.8 and 6.1.1.4'

loop_
_geom_angle_atom_site_label_1
_geom_angle_atom_site_label_2
_geom_angle_atom_site_label_3
_geom_angle
C10 O1 C1 116.0(3)
C8 O2 C3 114.2(4)
C9 O3 C5 112.2(4)
C17 O4 C6 117.6(4)
O6 N1 O7 123.3(4)
O6 N1 C14 118.9(4)
O7 N1 C14 117.8(4)
O9 N2 O10 123.0(4)
O9 N2 C21 119.3(4)
O10 N2 C21 117.6(5)
O1 C1 C2 107.9(4)
O1 C1 H1A 110.1
C2 C1 H1A 110.1
O1 C1 H1B 110.1
C2 C1 H1B 110.1
H1A C1 H1B 108.4
C1 C2 C7 113.4(5)
C1 C2 C3 110.0(4)
C7 C2 C3 112.3(4)
C1 C2 H2 106.9
C7 C2 H2 106.9
C3 C2 H2 106.9
O2 C3 C4 105.8(4)
O2 C3 C2 111.2(3)
C4 C3 C2 114.5(4)
O2 C3 H3 108.4
C4 C3 H3 108.4
C2 C3 H3 108.4
C3 C4 C5 112.4(4)
C3 C4 H4A 109.1
C5 C4 H4A 109.1
C3 C4 H4B 109.1
C5 C4 H4B 109.1
H4A C4 H4B 107.9
O3 C5 C6 105.4(4)
O3 C5 C4 111.6(4)
C6 C5 C4 110.5(4)
O3 C5 H5 109.8
C6 C5 H5 109.8
C4 C5 H5 109.8
O4 C6 C5 106.2(4)
O4 C6 H6A 110.5
C5 C6 H6A 110.5
O4 C6 H6B 110.5
C5 C6 H6B 110.5
H6A C6 H6B 108.7
C2 C7 H7A 109.5
C2 C7 H7B 109.5
H7A C7 H7B 109.5
C2 C7 H7C 109.5
H7A C7 H7C 109.5
H7B C7 H7C 109.5
O2 C8 H8A 109.5
O2 C8 H8B 109.5
H8A C8 H8B 109.5
O2 C8 H8C 109.5
H8A C8 H8C 109.5
H8B C8 H8C 109.5
O3 C9 H9A 109.5
O3 C9 H9B 109.5
H9A C9 H9B 109.5
O3 C9 H9C 109.5
H9A C9 H9C 109.5
H9B C9 H9C 109.5
O5 C10 O1 124.5(4)
O5 C10 C11 123.8(5)
O1 C10 C11 111.7(4)
C12 C11 C16 119.0(4)
C12 C11 C10 118.3(4)
C16 C11 C10 122.7(4)
C13 C12 C11 122.0(4)
C13 C12 H12 119.0
C11 C12 H12 119.0
C12 C13 C14 116.8(4)
C12 C13 H13 121.6
C14 C13 H13 121.6
C15 C14 C13 123.1(4)
C15 C14 N1 119.4(4)
C13 C14 N1 117.5(4)
C14 C15 C16 119.3(4)
C14 C15 H15 120.3
C16 C15 H15 120.3
C15 C16 C11 119.8(4)
C15 C16 H16 120.1
C11 C16 H16 120.1
O8 C17 O4 124.0(4)
O8 C17 C18 124.9(4)
O4 C17 C18 111.1(4)
C19 C18 C23 120.1(4)
C19 C18 C17 121.8(4)
C23 C18 C17 118.1(4)
C18 C19 C20 120.3(4)
C18 C19 H19 119.9
C20 C19 H19 119.9
C21 C20 C19 118.3(4)
C21 C20 H20 120.8
C19 C20 H20 120.8
C22 C21 C20 122.5(4)
C22 C21 N2 119.8(4)
C20 C21 N2 117.7(4)
C21 C22 C23 118.8(4)
C21 C22 H22 120.6
C23 C22 H22 120.6
C22 C23 C18 119.9(4)
C22 C23 H23 120.0
C18 C23 H23 120.0

loop_
_geom_bond_atom_site_label_1
_geom_bond_atom_site_label_2
_geom_bond_distance
O1 C10 1.338(6)
O1 C1 1.459(5)
O2 C8 1.405(6)
O2 C3 1.437(6)
O3 C9 1.424(6)
O3 C5 1.434(6)
O4 C17 1.334(5)
O4 C6 1.455(6)
O5 C10 1.199(5)
O6 N1 1.223(5)
O7 N1 1.234(5)
O8 C17 1.211(6)
O9 N2 1.218(6)
O10 N2 1.225(5)
N1 C14 1.469(6)
N2 C21 1.468(6)
C1 C2 1.504(6)
C1 H1A 0.9900
C1 H1B 0.9900
C2 C7 1.510(7)
C2 C3 1.539(6)
C2 H2 1.0000
C3 C4 1.511(7)
C3 H3 1.0000
C4 C5 1.532(7)
C4 H4A 0.9900
C4 H4B 0.9900
C5 C6 1.504(7)
C5 H5 1.0000
C6 H6A 0.9900
C6 H6B 0.9900
C7 H7A 0.9800
C7 H7B 0.9800
C7 H7C 0.9800
C8 H8A 0.9800
C8 H8B 0.9800
C8 H8C 0.9800
C9 H9A 0.9800
C9 H9B 0.9800
C9 H9C 0.9800
C10 C11 1.500(7)
C11 C12 1.387(6)
C11 C16 1.394(7)
C12 C13 1.378(6)
C12 H12 0.9500
C13 C14 1.381(6)
C13 H13 0.9500
C14 C15 1.368(6)
C15 C16 1.372(6)
C15 H15 0.9500
C16 H16 0.9500
C17 C18 1.486(7)
C18 C19 1.385(6)
C18 C23 1.386(6)
C19 C20 1.386(6)
C19 H19 0.9500
C20 C21 1.376(6)
C20 H20 0.9500
C21 C22 1.374(6)
C22 C23 1.384(6)
C22 H22 0.9500
C23 H23 0.9500

loop_
_geom_torsion_atom_site_label_1
_geom_torsion_atom_site_label_2
_geom_torsion_atom_site_label_3
_geom_torsion_atom_site_label_4
_geom_torsion
C10 O1 C1 C2 -160.4(4)
O1 C1 C2 C7 -58.3(6)
O1 C1 C2 C3 175.1(4)
C8 O2 C3 C4 153.3(4)
C8 O2 C3 C2 -81.8(5)
C1 C2 C3 O2 -58.1(5)
C7 C2 C3 O2 174.7(4)
C1 C2 C3 C4 61.7(5)
C7 C2 C3 C4 -65.5(6)
O2 C3 C4 C5 -66.4(5)
C2 C3 C4 C5 170.8(4)
C9 O3 C5 C6 154.8(4)
C9 O3 C5 C4 -85.2(5)
C3 C4 C5 O3 157.7(4)
C3 C4 C5 C6 -85.4(5)
C17 O4 C6 C5 -176.5(4)
O3 C5 C6 O4 -69.1(4)
C4 C5 C6 O4 170.2(4)
C1 O1 C10 O5 3.4(7)
C1 O1 C10 C11 -176.2(4)
O5 C10 C11 C12 7.6(7)
O1 C10 C11 C12 -172.8(4)
O5 C10 C11 C16 -172.6(5)
O1 C10 C11 C16 7.1(6)
C16 C11 C12 C13 -1.7(7)
C10 C11 C12 C13 178.1(4)
C11 C12 C13 C14 1.5(7)
C12 C13 C14 C15 0.2(7)
C12 C13 C14 N1 -179.8(4)
O6 N1 C14 C15 -154.5(4)
O7 N1 C14 C15 24.4(6)
O6 N1 C14 C13 25.4(6)
O7 N1 C14 C13 -155.7(4)
C13 C14 C15 C16 -1.5(7)
N1 C14 C15 C16 178.5(4)
C14 C15 C16 C11 1.2(7)
C12 C11 C16 C15 0.4(7)
C10 C11 C16 C15 -179.5(4)
C6 O4 C17 O8 2.1(7)
C6 O4 C17 C18 -177.2(4)
O8 C17 C18 C19 -175.7(5)
O4 C17 C18 C19 3.7(6)
O8 C17 C18 C23 3.8(7)
O4 C17 C18 C23 -176.8(4)
C23 C18 C19 C20 0.2(7)
C17 C18 C19 C20 179.6(4)
C18 C19 C20 C21 -0.8(7)
C19 C20 C21 C22 0.7(7)
C19 C20 C21 N2 178.6(4)
O9 N2 C21 C22 158.5(5)
O10 N2 C21 C22 -20.0(6)
O9 N2 C21 C20 -19.4(7)
O10 N2 C21 C20 162.0(4)
C20 C21 C22 C23 0.2(7)
N2 C21 C22 C23 -177.7(4)
C21 C22 C23 C18 -0.9(7)
C19 C18 C23 C22 0.7(7)
C17 C18 C23 C22 -178.8(4)

loop_
_cod_related_entry_id
_cod_related_entry_database
_cod_related_entry_code
1 ChemSpider 21200338
